data_1512185
loop_
_publ_author_name
'Fern\'andez-P\'erez, H\'ector'
'Benet-Buchholz, J'
'Vidal-Ferran, Anton'

_publ_section_title
;
 Small Bite-Angle P-OP Ligands for Asymmetric Hydroformylation and
 Hydrogenation.
;
_journal_issue 14
_journal_name_full 'Organic letters'
_journal_page_first 3634
_journal_page_last 3637
_journal_paper_doi 10.1021/ol401494x
_journal_volume 15
_journal_year 2013
_chemical_formula_sum 'C42 H36 B Cl2 F4 O3 P2 Rh'
_chemical_formula_weight 911.27
_chemical_name_systematic ?
_space_group_IT_number 19
_symmetry_cell_setting orthorhombic
_symmetry_space_group_name_Hall 'P 2ac 2ab'
_symmetry_space_group_name_H-M 'P 21 21 21'
_atom_sites_solution_hydrogens geom
_atom_sites_solution_primary direct
_atom_sites_solution_secondary difmap
_audit_creation_method SHELXL-97
_cell_angle_alpha 90.00
_cell_angle_beta 90.00
_cell_angle_gamma 90.00
_cell_formula_units_Z 4
_cell_length_a 12.8289(11)
_cell_length_b 13.0818(12)
_cell_length_c 22.538(2)
_cell_measurement_reflns_used 9872
_cell_measurement_temperature 100(2)
_cell_measurement_theta_max 27.89
_cell_measurement_theta_min 2.39
_cell_volume 3782.4(6)
_computing_cell_refinement 'Bruker APEX2 v2011.4-0'
_computing_data_collection 'Bruker APEX2 v2011.4-0'
_computing_data_reduction 'Bruker SAINT V7.60A'
_computing_molecular_graphics 'Bruker SHELXTL'
_computing_publication_material 'Bruker SHELXTL'
_computing_structure_refinement 'SHELXL-97 (Sheldrick, 2008)'
_computing_structure_solution Sir2011
_diffrn_ambient_temperature 100(2)
_diffrn_detector_area_resol_mean 512
_diffrn_detector_type '4K CCD area detector APEX II'
_diffrn_measured_fraction_theta_full 0.973
_diffrn_measured_fraction_theta_max 0.922
_diffrn_measurement_device_type 'APEX DUO Kappa 4-axis goniometer'
_diffrn_measurement_method
;
 Fullsphere data collection, phi and omega scans
;
_diffrn_measurement_specimen_support 'magnetic support whith MicroMount'
_diffrn_radiation_monochromator 'Quazar MX Multilayer Optics'
_diffrn_radiation_type MoK\a
_diffrn_radiation_wavelength 0.71073
_diffrn_reflns_av_R_equivalents 0.0404
_diffrn_reflns_av_sigmaI/netI 0.0409
_diffrn_reflns_limit_h_max 17
_diffrn_reflns_limit_h_min -16
_diffrn_reflns_limit_k_max 18
_diffrn_reflns_limit_k_min -18
_diffrn_reflns_limit_l_max 30
_diffrn_reflns_limit_l_min -31
_diffrn_reflns_number 45367
_diffrn_reflns_theta_full 29.00
_diffrn_reflns_theta_max 29.93
_diffrn_reflns_theta_min 1.80
_diffrn_source 'Microfocus source E025 IuS'
_diffrn_source_current 0.6
_diffrn_source_power 50
_diffrn_source_size '0.2 mm x 0.2 mm fine focus'
_diffrn_source_type 'Bruker APEX DUO'
_exptl_absorpt_coefficient_mu 0.738
_exptl_absorpt_correction_T_max 0.9640
_exptl_absorpt_correction_T_min 0.8786
_exptl_absorpt_correction_type empirical
_exptl_absorpt_process_details
; 
 SADABS Version 2008/1 Bruker-Nonius
 Blessing, Acta Cryst. (1995) A51 33-38
;
_exptl_crystal_colour orange
_exptl_crystal_density_diffrn 1.600
_exptl_crystal_density_method 'not measured'
_exptl_crystal_description plate
_exptl_crystal_F_000 1848
_exptl_crystal_size_max 0.18
_exptl_crystal_size_mid 0.12
_exptl_crystal_size_min 0.05
_refine_diff_density_max 1.283
_refine_diff_density_min -0.811
_refine_diff_density_rms 0.104
_refine_ls_abs_structure_details 'Flack H D (1983), Acta Cryst. A39, 876-881'
_refine_ls_abs_structure_Flack -0.04(3)
_refine_ls_extinction_method none
_refine_ls_goodness_of_fit_ref 1.052
_refine_ls_hydrogen_treatment noref
_refine_ls_matrix_type full
_refine_ls_number_parameters 497
_refine_ls_number_reflns 9820
_refine_ls_number_restraints 0
_refine_ls_restrained_S_all 1.052
_refine_ls_R_factor_all 0.0576
_refine_ls_R_factor_gt 0.0424
_refine_ls_shift/su_max 0.000
_refine_ls_shift/su_mean 0.000
_refine_ls_structure_factor_coef Fsqd
_refine_ls_weighting_details 'calc w=1/[\s^2^(Fo^2^)+(0.0546P)^2^+4.6862P] where P=(Fo^2^+2Fc^2^)/3'
_refine_ls_weighting_scheme calc
_refine_ls_wR_factor_gt 0.1035
_refine_ls_wR_factor_ref 0.1129
_reflns_number_gt 8309
_reflns_number_total 9820
_reflns_threshold_expression >2sigma(I)
_cod_data_source_file ol401494x_si_002.cif
_cod_data_source_block mo_hfp345_1_0m
_cod_depositor_comments
;
The following automatic conversions were performed:

'_symmetry_cell_setting' value 'Orthorhombic' changed to
'orthorhombic' according to
/home/saulius/struct/CIF-dictionaries/cif_core.dic dictionary named
'cif_core.dic' version 2.4.2 from 2011-04-26.

Automatic conversion script
Id: cif_fix_values 1891 2012-01-12 08:04:46Z andrius 
;
_cod_original_cell_volume 3782.5(6)
_cod_original_sg_symbol_H-M P2(1)2(1)2(1)
_cod_database_code 1512185

loop_
_symmetry_equiv_pos_as_xyz
'x, y, z'
'-x+1/2, -y, z+1/2'
'-x, y+1/2, -z+1/2'
'x+1/2, -y+1/2, -z'

loop_
_atom_site_label
_atom_site_type_symbol
_atom_site_fract_x
_atom_site_fract_y
_atom_site_fract_z
_atom_site_U_iso_or_equiv
_atom_site_adp_type
_atom_site_occupancy
_atom_site_symmetry_multiplicity
_atom_site_calc_flag
_atom_site_refinement_flags
B1B B 0.1869(4) 0.1149(4) 0.7929(2) 0.0343(11) Uani 1 1 d .
C1 C 0.7638(3) 0.0461(3) 0.10571(16) 0.0224(7) Uani 1 1 d .
C2 C 0.6907(3) 0.0828(3) 0.14711(18) 0.0276(8) Uani 1 1 d .
H2 H 0.6818 0.1542 0.1528 0.033 Uiso 1 1 calc R
C3 C 0.6331(3) 0.0155(4) 0.17879(18) 0.0331(9) Uani 1 1 d .
H3 H 0.5829 0.0406 0.2062 0.040 Uiso 1 1 calc R
C4 C 0.6459(3) -0.0907(3) 0.17218(18) 0.0295(8) Uani 1 1 d .
C5 C 0.5916(4) -0.1623(4) 0.20808(19) 0.0395(12) Uani 1 1 d .
H5 H 0.5426 -0.1382 0.2365 0.047 Uiso 1 1 calc R
C6 C 0.6080(4) -0.2635(4) 0.20271(19) 0.0436(12) Uani 1 1 d .
H6 H 0.5709 -0.3097 0.2274 0.052 Uiso 1 1 calc R
C7 C 0.6796(4) -0.3015(4) 0.16089(19) 0.0401(11) Uani 1 1 d .
H7 H 0.6907 -0.3731 0.1576 0.048 Uiso 1 1 calc R
C8 C 0.7334(3) -0.2352(3) 0.12473(17) 0.0288(9) Uani 1 1 d .
H8 H 0.7814 -0.2615 0.0965 0.035 Uiso 1 1 calc R
C9 C 0.7183(3) -0.1281(3) 0.12911(16) 0.0241(8) Uani 1 1 d .
C10 C 0.7779(3) -0.0566(3) 0.09465(16) 0.0201(7) Uani 1 1 d .
C11 C 0.8570(3) -0.0885(3) 0.04980(15) 0.0193(7) Uani 1 1 d .
C12 C 0.8342(3) -0.1483(3) -0.00118(16) 0.0212(7) Uani 1 1 d .
C13 C 0.7306(3) -0.1794(3) -0.01603(16) 0.0219(7) Uani 1 1 d .
H13 H 0.6746 -0.1634 0.0100 0.026 Uiso 1 1 calc R
C14 C 0.7112(3) -0.2320(3) -0.06741(17) 0.0278(8) Uani 1 1 d .
H14 H 0.6417 -0.2517 -0.0765 0.033 Uiso 1 1 calc R
C15 C 0.7908(4) -0.2572(3) -0.10649(18) 0.0316(9) Uani 1 1 d .
H15 H 0.7756 -0.2935 -0.1420 0.038 Uiso 1 1 calc R
C16 C 0.8916(3) -0.2296(3) -0.09372(17) 0.0293(8) Uani 1 1 d .
H16 H 0.9460 -0.2479 -0.1202 0.035 Uiso 1 1 calc R
C17 C 0.9151(3) -0.1741(3) -0.04160(17) 0.0251(8) Uani 1 1 d .
C18 C 1.0169(3) -0.1393(3) -0.03038(17) 0.0284(8) Uani 1 1 d .
H18 H 1.0717 -0.1584 -0.0565 0.034 Uiso 1 1 calc R
C19 C 1.0384(3) -0.0788(3) 0.01713(19) 0.0265(8) Uani 1 1 d .
H19 H 1.1070 -0.0539 0.0237 0.032 Uiso 1 1 calc R
C20 C 0.9570(3) -0.0539(3) 0.05625(17) 0.0218(7) Uani 1 1 d .
C21 C 1.0863(3) 0.2262(3) 0.03525(16) 0.0228(7) Uani 1 1 d .
H21 H 1.1460 0.1796 0.0444 0.027 Uiso 1 1 calc R
C22 C 1.1008(3) 0.2699(4) -0.02577(17) 0.0319(9) Uani 1 1 d .
H22A H 1.1101 0.2141 -0.0543 0.048 Uiso 1 1 calc R
H22B H 1.1625 0.3140 -0.0262 0.048 Uiso 1 1 calc R
H22C H 1.0392 0.3101 -0.0366 0.048 Uiso 1 1 calc R
C23 C 1.1931(3) 0.3785(3) 0.11076(15) 0.0212(7) Uani 1 1 d .
C24 C 1.2854(3) 0.3526(3) 0.0826(2) 0.0323(9) Uani 1 1 d .
H24 H 1.2856 0.3007 0.0532 0.039 Uiso 1 1 calc R
C25 C 1.3785(4) 0.4028(3) 0.0974(2) 0.0360(10) Uani 1 1 d .
H25 H 1.4412 0.3857 0.0772 0.043 Uiso 1 1 calc R
C26 C 1.3795(4) 0.4762(3) 0.14052(19) 0.0326(9) Uani 1 1 d .
H26 H 1.4433 0.5073 0.1519 0.039 Uiso 1 1 calc R
C27 C 1.2877(3) 0.5049(3) 0.16760(19) 0.0303(8) Uani 1 1 d .
H27 H 1.2877 0.5583 0.1962 0.036 Uiso 1 1 calc R
C28 C 1.1958(3) 0.4562(3) 0.15319(17) 0.0269(8) Uani 1 1 d .
H28 H 1.1331 0.4759 0.1725 0.032 Uiso 1 1 calc R
C29 C 0.9859(3) 0.4176(3) 0.06786(15) 0.0216(7) Uani 1 1 d .
C30 C 1.0261(4) 0.4942(3) 0.03168(18) 0.0319(9) Uani 1 1 d .
H30 H 1.0988 0.4972 0.0239 0.038 Uiso 1 1 calc R
C31 C 0.9602(4) 0.5656(3) 0.0073(2) 0.0390(11) Uani 1 1 d .
H31 H 0.9879 0.6175 -0.0177 0.047 Uiso 1 1 calc R
C32 C 0.8532(4) 0.5630(3) 0.0187(2) 0.0381(11) Uani 1 1 d .
H32 H 0.8078 0.6121 0.0016 0.046 Uiso 1 1 calc R
C33 C 0.8150(4) 0.4878(4) 0.0554(2) 0.0419(11) Uani 1 1 d .
H33 H 0.7425 0.4859 0.0638 0.050 Uiso 1 1 calc R
C34 C 0.8791(4) 0.4155(3) 0.08002(19) 0.0322(9) Uani 1 1 d .
H34 H 0.8511 0.3642 0.1052 0.039 Uiso 1 1 calc R
C35 C 1.0202(4) 0.3149(3) 0.25409(17) 0.0352(10) Uani 1 1 d .
H35 H 1.0280 0.3910 0.2546 0.042 Uiso 1 1 calc R
C36 C 1.1011(4) 0.2510(4) 0.24772(18) 0.0352(10) Uani 1 1 d .
H36 H 1.1748 0.2746 0.2430 0.042 Uiso 1 1 calc R
C37 C 1.0706(4) 0.1509(4) 0.27957(19) 0.0383(10) Uani 1 1 d .
H37 H 1.1277 0.1018 0.2894 0.046 Uiso 1 1 calc R
C38 C 0.9790(5) 0.1108(3) 0.24136(18) 0.0457(15) Uani 1 1 d .
H38 H 0.9684 0.0366 0.2328 0.055 Uiso 1 1 calc R
C39 C 0.8992(4) 0.1767(5) 0.2483(2) 0.0459(13) Uani 1 1 d .
H39 H 0.8244 0.1560 0.2454 0.055 Uiso 1 1 calc R
C40 C 0.9383(4) 0.2584(4) 0.29060(18) 0.0398(11) Uani 1 1 d .
H40 H 0.8841 0.3014 0.3104 0.048 Uiso 1 1 calc R
C41 C 1.0076(4) 0.1949(3) 0.33096(18) 0.0369(9) Uani 1 1 d .
H41A H 0.9687 0.1422 0.3533 0.044 Uiso 1 1 calc R
H41B H 1.0502 0.2370 0.3583 0.044 Uiso 1 1 calc R
C1S C 0.3472(4) 0.0225(4) 0.1483(3) 0.0501(13) Uani 1 1 d .
H1S1 H 0.3638 -0.0017 0.1888 0.060 Uiso 1 1 calc R
H1S2 H 0.3807 -0.0246 0.1197 0.060 Uiso 1 1 calc R
Cl1S Cl 0.21026(10) 0.01955(11) 0.13780(7) 0.0517(3) Uani 1 1 d .
Cl2S Cl 0.39705(13) 0.14361(12) 0.13871(8) 0.0634(4) Uani 1 1 d .
F1C F 0.1661(3) 0.1894(3) 0.75147(15) 0.0599(9) Uani 1 1 d .
F2C F 0.1738(3) 0.1549(3) 0.84943(12) 0.0551(8) Uani 1 1 d .
F3C F 0.1162(3) 0.0352(2) 0.78483(14) 0.0543(8) Uani 1 1 d .
F4C F 0.2875(3) 0.0803(3) 0.78627(14) 0.0595(9) Uani 1 1 d .
O1 O 0.8254(2) 0.11677(19) 0.07506(11) 0.0224(5) Uani 1 1 d .
O2 O 0.9812(2) 0.01284(18) 0.10303(11) 0.0223(5) Uani 1 1 d .
O3 O 0.9895(2) 0.16632(19) 0.03380(10) 0.0249(5) Uani 1 1 d .
P1 P 1.06930(8) 0.31807(7) 0.09788(4) 0.01943(19) Uani 1 1 d .
P2 P 0.94435(8) 0.13018(7) 0.09641(4) 0.0225(2) Uani 1 1 d .
Rh1 Rh 0.99248(2) 0.22598(2) 0.171244(12) 0.02321(8) Uani 1 1 d .

loop_
_atom_site_aniso_label
_atom_site_aniso_U_11
_atom_site_aniso_U_22
_atom_site_aniso_U_33
_atom_site_aniso_U_23
_atom_site_aniso_U_13
_atom_site_aniso_U_12
B1B 0.038(3) 0.037(3) 0.028(2) -0.004(2) -0.004(2) 0.001(2)
C1 0.0181(19) 0.0296(19) 0.0194(16) 0.0001(14) -0.0061(14) 0.0001(15)
C2 0.025(2) 0.032(2) 0.0263(18) -0.0054(16) -0.0061(16) 0.0034(17)
C3 0.0193(19) 0.059(3) 0.0211(19) -0.0083(19) -0.0011(16) 0.0020(18)
C4 0.0189(19) 0.051(2) 0.0184(16) 0.0003(19) -0.0017(17) -0.0078(16)
C5 0.023(2) 0.072(3) 0.0236(19) 0.006(2) 0.0015(16) -0.016(2)
C6 0.040(3) 0.065(3) 0.026(2) 0.008(2) -0.0023(18) -0.027(3)
C7 0.046(3) 0.041(2) 0.033(2) 0.0119(18) -0.014(2) -0.022(2)
C8 0.027(2) 0.034(2) 0.0250(18) 0.0051(17) -0.0080(15) -0.0124(18)
C9 0.0170(19) 0.037(2) 0.0179(16) 0.0033(15) -0.0039(14) -0.0068(16)
C10 0.0152(18) 0.0256(17) 0.0195(16) -0.0009(14) -0.0019(14) -0.0046(14)
C11 0.0214(19) 0.0167(15) 0.0199(16) 0.0022(13) -0.0005(14) 0.0009(14)
C12 0.025(2) 0.0155(16) 0.0235(17) 0.0055(13) -0.0016(14) 0.0001(14)
C13 0.025(2) 0.0194(16) 0.0213(16) 0.0040(14) -0.0014(14) 0.0001(15)
C14 0.034(2) 0.0221(17) 0.0277(18) 0.0029(16) -0.0085(16) -0.0030(18)
C15 0.049(3) 0.0215(19) 0.0245(19) -0.0027(15) -0.0053(18) 0.0011(17)
C16 0.038(2) 0.0248(17) 0.0253(18) 0.0008(17) 0.0069(16) 0.0106(19)
C17 0.029(2) 0.0177(16) 0.0281(19) 0.0030(14) -0.0003(16) 0.0050(16)
C18 0.026(2) 0.0263(17) 0.0330(19) 0.0042(15) 0.0097(17) 0.0064(17)
C19 0.0147(19) 0.0299(19) 0.035(2) 0.0064(17) 0.0009(15) 0.0012(15)
C20 0.0217(19) 0.0192(16) 0.0245(17) 0.0018(14) -0.0032(14) 0.0014(14)
C21 0.0216(18) 0.0215(16) 0.0253(17) -0.0017(15) -0.0007(14) -0.0021(16)
C22 0.039(2) 0.038(2) 0.0195(17) -0.0030(17) 0.0055(16) -0.008(2)
C23 0.026(2) 0.0192(16) 0.0185(16) 0.0056(13) -0.0046(14) -0.0037(14)
C24 0.030(2) 0.029(2) 0.038(2) -0.0080(17) 0.0026(18) -0.0018(18)
C25 0.027(2) 0.041(2) 0.040(2) -0.006(2) 0.0059(19) 0.0005(19)
C26 0.032(2) 0.035(2) 0.031(2) 0.0045(18) -0.0045(18) -0.0041(19)
C27 0.039(2) 0.0273(18) 0.0251(18) -0.0036(17) -0.0060(19) -0.0020(16)
C28 0.030(2) 0.0239(18) 0.0267(18) 0.0018(15) 0.0005(15) 0.0011(16)
C29 0.024(2) 0.0218(15) 0.0190(15) -0.0006(12) -0.0010(15) 0.0037(15)
C30 0.034(3) 0.0255(18) 0.036(2) 0.0073(16) -0.0058(18) -0.0050(17)
C31 0.042(3) 0.031(2) 0.044(2) 0.0185(19) -0.007(2) -0.0004(19)
C32 0.035(3) 0.030(2) 0.050(3) 0.011(2) -0.001(2) 0.0136(19)
C33 0.029(2) 0.047(3) 0.049(3) 0.010(2) 0.007(2) 0.015(2)
C34 0.033(2) 0.032(2) 0.031(2) 0.0075(17) 0.0061(18) 0.0074(18)
C35 0.057(3) 0.0252(17) 0.0238(17) -0.0051(15) -0.0040(19) -0.006(2)
C36 0.027(2) 0.053(3) 0.0252(19) 0.0049(18) -0.0054(16) -0.0095(19)
C37 0.046(3) 0.044(2) 0.024(2) 0.0094(18) -0.0028(19) 0.005(2)
C38 0.090(5) 0.0264(19) 0.0205(18) 0.0086(15) 0.001(2) -0.021(3)
C39 0.041(3) 0.075(4) 0.022(2) 0.010(2) -0.0027(19) -0.026(3)
C40 0.040(3) 0.054(3) 0.0249(19) -0.0009(19) 0.0067(18) 0.008(2)
C41 0.046(3) 0.042(2) 0.0232(16) 0.0062(16) -0.003(2) -0.011(2)
C1S 0.039(3) 0.050(3) 0.062(3) 0.007(3) -0.012(2) 0.003(2)
Cl1S 0.0366(7) 0.0590(8) 0.0596(8) 0.0068(7) -0.0128(6) 0.0029(6)
Cl2S 0.0578(9) 0.0587(8) 0.0738(10) 0.0197(7) -0.0028(8) -0.0074(7)
F1C 0.055(2) 0.069(2) 0.0557(19) 0.0275(17) -0.0148(16) -0.0106(16)
F2C 0.056(2) 0.078(2) 0.0311(14) -0.0182(14) -0.0038(13) 0.0192(17)
F3C 0.063(2) 0.0450(16) 0.0548(18) -0.0029(14) 0.0020(16) -0.0135(15)
F4C 0.0439(19) 0.088(2) 0.0470(17) -0.0131(17) 0.0027(14) 0.0200(18)
O1 0.0223(14) 0.0213(12) 0.0237(13) 0.0001(10) -0.0031(10) 0.0015(11)
O2 0.0180(13) 0.0236(12) 0.0255(12) 0.0020(10) -0.0031(11) 0.0002(10)
O3 0.0281(15) 0.0256(12) 0.0211(11) -0.0004(9) -0.0006(12) -0.0067(12)
P1 0.0232(5) 0.0172(4) 0.0179(4) 0.0017(3) 0.0006(4) 0.0002(4)
P2 0.0244(5) 0.0214(4) 0.0218(4) 0.0010(4) -0.0018(4) -0.0046(4)
Rh1 0.02912(16) 0.02238(12) 0.01815(12) 0.00219(11) -0.00120(13) -0.00604(13)

loop_
_atom_type_symbol
_atom_type_description
_atom_type_scat_dispersion_real
_atom_type_scat_dispersion_imag
_atom_type_scat_source
C C 0.0033 0.0016 'International Tables Vol C Tables 4.2.6.8 and 6.1.1.4'
H H 0.0000 0.0000 'International Tables Vol C Tables 4.2.6.8 and 6.1.1.4'
B B 0.0013 0.0007 'International Tables Vol C Tables 4.2.6.8 and 6.1.1.4'
O O 0.0106 0.0060 'International Tables Vol C Tables 4.2.6.8 and 6.1.1.4'
F F 0.0171 0.0103 'International Tables Vol C Tables 4.2.6.8 and 6.1.1.4'
P P 0.1023 0.0942 'International Tables Vol C Tables 4.2.6.8 and 6.1.1.4'
Rh Rh -1.1178 0.9187 'International Tables Vol C Tables 4.2.6.8 and 6.1.1.4'
Cl Cl 0.1484 0.1585 'International Tables Vol C Tables 4.2.6.8 and 6.1.1.4'

loop_
_geom_angle_atom_site_label_1
_geom_angle_atom_site_label_2
_geom_angle_atom_site_label_3
_geom_angle
F4C B1B F1C 109.9(4)
F4C B1B F2C 109.8(4)
F1C B1B F2C 109.4(4)
F4C B1B F3C 110.5(4)
F1C B1B F3C 108.3(4)
F2C B1B F3C 108.9(4)
C10 C1 O1 118.7(3)
C10 C1 C2 122.7(4)
O1 C1 C2 118.6(3)
C3 C2 C1 119.4(4)
C2 C3 C4 121.6(4)
C3 C4 C5 122.3(4)
C3 C4 C9 119.0(4)
C5 C4 C9 118.7(4)
C6 C5 C4 121.3(4)
C5 C6 C7 120.7(4)
C8 C7 C6 120.1(5)
C7 C8 C9 120.8(4)
C8 C9 C4 118.3(4)
C8 C9 C10 122.2(4)
C4 C9 C10 119.4(4)
C1 C10 C9 117.8(4)
C1 C10 C11 119.0(3)
C9 C10 C11 123.1(3)
C20 C11 C12 117.4(3)
C20 C11 C10 118.2(3)
C12 C11 C10 124.3(3)
C11 C12 C17 119.9(3)
C11 C12 C13 122.5(3)
C17 C12 C13 117.5(3)
C14 C13 C12 120.6(4)
C13 C14 C15 121.5(4)
C16 C15 C14 119.8(4)
C15 C16 C17 120.7(4)
C18 C17 C16 121.0(4)
C18 C17 C12 119.1(3)
C16 C17 C12 119.9(4)
C19 C18 C17 121.2(4)
C18 C19 C20 118.6(4)
C11 C20 O2 119.5(3)
C11 C20 C19 123.6(4)
O2 C20 C19 116.9(3)
O3 C21 C22 106.7(3)
O3 C21 P1 105.2(2)
C22 C21 P1 117.6(3)
C24 C23 C28 118.0(4)
C24 C23 P1 125.0(3)
C28 C23 P1 116.9(3)
C23 C24 C25 120.3(4)
C26 C25 C24 120.3(4)
C25 C26 C27 119.9(4)
C26 C27 C28 120.0(4)
C27 C28 C23 121.3(4)
C30 C29 C34 119.5(4)
C30 C29 P1 121.1(3)
C34 C29 P1 119.4(3)
C31 C30 C29 119.8(4)
C30 C31 C32 120.9(4)
C33 C32 C31 118.6(4)
C34 C33 C32 121.6(5)
C33 C34 C29 119.7(4)
C36 C35 C40 106.8(4)
C36 C35 Rh1 73.0(2)
C40 C35 Rh1 95.1(3)
C35 C36 C37 106.4(4)
C35 C36 Rh1 72.1(2)
C37 C36 Rh1 94.3(3)
C41 C37 C36 99.6(4)
C41 C37 C38 98.6(4)
C36 C37 C38 102.8(3)
C39 C38 C37 107.2(4)
C39 C38 Rh1 72.8(3)
C37 C38 Rh1 96.3(3)
C38 C39 C40 105.8(4)
C38 C39 Rh1 71.6(3)
C40 C39 Rh1 96.3(3)
C39 C40 C41 100.6(4)
C39 C40 C35 103.3(3)
C41 C40 C35 100.7(4)
C40 C41 C37 93.5(3)
Cl2S C1S Cl1S 111.8(3)
C1 O1 P2 117.4(2)
C20 O2 P2 117.2(2)
C21 O3 P2 116.4(2)
C23 P1 C29 105.40(17)
C23 P1 C21 107.58(17)
C29 P1 C21 104.39(16)
C23 P1 Rh1 119.94(12)
C29 P1 Rh1 113.31(13)
C21 P1 Rh1 105.07(12)
O3 P2 O1 96.44(15)
O3 P2 O2 104.89(14)
O1 P2 O2 101.64(14)
O3 P2 Rh1 114.13(10)
O1 P2 Rh1 124.05(11)
O2 P2 Rh1 112.99(10)
C38 Rh1 P2 98.05(12)
C38 Rh1 C39 35.7(2)
P2 Rh1 C39 106.63(14)
C38 Rh1 C35 76.53(16)
P2 Rh1 C35 171.48(13)
C39 Rh1 C35 65.14(18)
C38 Rh1 C36 66.07(18)
P2 Rh1 C36 148.38(13)
C39 Rh1 C36 76.96(17)
C35 Rh1 C36 34.90(17)
C38 Rh1 P1 157.60(18)
P2 Rh1 P1 82.25(4)
C39 Rh1 P1 164.58(17)
C35 Rh1 P1 105.29(12)
C36 Rh1 P1 102.28(12)

loop_
_geom_bond_atom_site_label_1
_geom_bond_atom_site_label_2
_geom_bond_distance
B1B F4C 1.376(6)
B1B F1C 1.376(6)
B1B F2C 1.387(6)
B1B F3C 1.394(6)
C1 C10 1.378(5)
C1 O1 1.399(5)
C1 C2 1.408(6)
C2 C3 1.353(6)
C3 C4 1.407(6)
C4 C5 1.420(6)
C4 C9 1.430(6)
C5 C6 1.346(8)
C6 C7 1.406(7)
C7 C8 1.376(6)
C8 C9 1.418(6)
C9 C10 1.437(5)
C10 C11 1.491(5)
C11 C20 1.369(5)
C11 C12 1.420(5)
C12 C17 1.422(5)
C12 C13 1.430(5)
C13 C14 1.370(5)
C14 C15 1.388(6)
C15 C16 1.372(6)
C16 C17 1.413(6)
C17 C18 1.406(6)
C18 C19 1.360(6)
C19 C20 1.405(5)
C20 O2 1.403(4)
C21 O3 1.469(5)
C21 C22 1.501(5)
C21 P1 1.866(4)
C23 C24 1.385(6)
C23 C28 1.396(5)
C23 P1 1.798(4)
C24 C25 1.403(6)
C25 C26 1.366(6)
C26 C27 1.378(6)
C27 C28 1.379(6)
C29 C30 1.392(5)
C29 C34 1.397(6)
C29 P1 1.816(4)
C30 C31 1.374(6)
C31 C32 1.397(7)
C32 C33 1.375(7)
C33 C34 1.370(6)
C35 C36 1.340(7)
C35 C40 1.526(7)
C35 Rh1 2.229(4)
C36 C37 1.544(6)
C36 Rh1 2.240(4)
C37 C41 1.525(6)
C37 C38 1.548(7)
C38 C39 1.347(8)
C38 Rh1 2.190(4)
C39 C40 1.518(7)
C39 Rh1 2.205(5)
C40 C41 1.519(6)
C1S Cl2S 1.722(6)
C1S Cl1S 1.773(5)
O1 P2 1.610(3)
O2 P2 1.613(3)
O3 P2 1.597(3)
P1 Rh1 2.2709(10)
P2 Rh1 2.1900(10)

loop_
_geom_torsion_atom_site_label_1
_geom_torsion_atom_site_label_2
_geom_torsion_atom_site_label_3
_geom_torsion_atom_site_label_4
_geom_torsion
C10 C1 C2 C3 1.7(6)
O1 C1 C2 C3 -177.6(3)
C1 C2 C3 C4 1.2(6)
C2 C3 C4 C5 175.3(4)
C2 C3 C4 C9 -2.7(6)
C3 C4 C5 C6 -177.2(4)
C9 C4 C5 C6 0.8(6)
C4 C5 C6 C7 -0.3(7)
C5 C6 C7 C8 -0.2(7)
C6 C7 C8 C9 0.2(6)
C7 C8 C9 C4 0.2(6)
C7 C8 C9 C10 176.0(4)
C3 C4 C9 C8 177.4(4)
C5 C4 C9 C8 -0.8(6)
C3 C4 C9 C10 1.4(5)
C5 C4 C9 C10 -176.7(4)
O1 C1 C10 C9 176.4(3)
C2 C1 C10 C9 -2.9(5)
O1 C1 C10 C11 -1.0(5)
C2 C1 C10 C11 179.7(3)
C8 C9 C10 C1 -174.5(4)
C4 C9 C10 C1 1.2(5)
C8 C9 C10 C11 2.8(6)
C4 C9 C10 C11 178.5(3)
C1 C10 C11 C20 54.5(5)
C9 C10 C11 C20 -122.8(4)
C1 C10 C11 C12 -122.0(4)
C9 C10 C11 C12 60.7(5)
C20 C11 C12 C17 3.0(5)
C10 C11 C12 C17 179.5(3)
C20 C11 C12 C13 -173.1(3)
C10 C11 C12 C13 3.4(5)
C11 C12 C13 C14 176.2(3)
C17 C12 C13 C14 0.0(5)
C12 C13 C14 C15 0.2(6)
C13 C14 C15 C16 0.3(6)
C14 C15 C16 C17 -1.0(6)
C15 C16 C17 C18 -175.4(4)
C15 C16 C17 C12 1.3(6)
C11 C12 C17 C18 -0.2(5)
C13 C12 C17 C18 176.0(3)
C11 C12 C17 C16 -177.0(3)
C13 C12 C17 C16 -0.8(5)
C16 C17 C18 C19 174.5(4)
C12 C17 C18 C19 -2.3(6)
C17 C18 C19 C20 1.9(6)
C12 C11 C20 O2 174.5(3)
C10 C11 C20 O2 -2.3(5)
C12 C11 C20 C19 -3.5(5)
C10 C11 C20 C19 179.8(3)
C18 C19 C20 C11 1.0(6)
C18 C19 C20 O2 -176.9(3)
C28 C23 C24 C25 0.8(6)
P1 C23 C24 C25 -178.0(3)
C23 C24 C25 C26 1.4(7)
C24 C25 C26 C27 -3.4(7)
C25 C26 C27 C28 3.2(7)
C26 C27 C28 C23 -0.9(6)
C24 C23 C28 C27 -1.0(6)
P1 C23 C28 C27 177.9(3)
C34 C29 C30 C31 -1.4(6)
P1 C29 C30 C31 176.9(3)
C29 C30 C31 C32 0.6(7)
C30 C31 C32 C33 0.5(8)
C31 C32 C33 C34 -0.8(8)
C32 C33 C34 C29 0.0(8)
C30 C29 C34 C33 1.1(6)
P1 C29 C34 C33 -177.2(4)
C40 C35 C36 C37 1.0(5)
Rh1 C35 C36 C37 -89.3(3)
C40 C35 C36 Rh1 90.3(3)
C35 C36 C37 C41 -35.1(5)
Rh1 C36 C37 C41 -107.6(3)
C35 C36 C37 C38 66.1(4)
Rh1 C36 C37 C38 -6.5(4)
C41 C37 C38 C39 34.8(4)
C36 C37 C38 C39 -67.2(4)
C41 C37 C38 Rh1 108.6(3)
C36 C37 C38 Rh1 6.7(4)
C37 C38 C39 C40 -0.2(5)
Rh1 C38 C39 C40 -91.5(3)
C37 C38 C39 Rh1 91.3(3)
C38 C39 C40 C41 -34.9(5)
Rh1 C39 C40 C41 -107.5(3)
C38 C39 C40 C35 68.8(5)
Rh1 C39 C40 C35 -3.7(4)
C36 C35 C40 C39 -70.1(5)
Rh1 C35 C40 C39 3.7(4)
C36 C35 C40 C41 33.6(4)
Rh1 C35 C40 C41 107.4(3)
C39 C40 C41 C37 53.8(4)
C35 C40 C41 C37 -52.1(4)
C36 C37 C41 C40 52.1(4)
C38 C37 C41 C40 -52.5(4)
C10 C1 O1 P2 -76.2(4)
C2 C1 O1 P2 103.1(3)
C11 C20 O2 P2 -75.4(4)
C19 C20 O2 P2 102.7(3)
C22 C21 O3 P2 -168.1(3)
P1 C21 O3 P2 -42.6(3)
C24 C23 P1 C29 -116.8(4)
C28 C23 P1 C29 64.4(3)
C24 C23 P1 C21 -5.8(4)
C28 C23 P1 C21 175.3(3)
C24 C23 P1 Rh1 114.0(3)
C28 C23 P1 Rh1 -64.9(3)
C30 C29 P1 C23 33.7(3)
C34 C29 P1 C23 -148.0(3)
C30 C29 P1 C21 -79.5(3)
C34 C29 P1 C21 98.8(3)
C30 C29 P1 Rh1 166.7(3)
C34 C29 P1 Rh1 -15.0(3)
O3 C21 P1 C23 170.0(2)
C22 C21 P1 C23 -71.5(3)
O3 C21 P1 C29 -78.3(3)
C22 C21 P1 C29 40.2(3)
O3 C21 P1 Rh1 41.2(2)
C22 C21 P1 Rh1 159.6(3)
C21 O3 P2 O1 156.5(2)
C21 O3 P2 O2 -99.6(3)
C21 O3 P2 Rh1 24.6(3)
C1 O1 P2 O3 152.9(3)
C1 O1 P2 O2 46.2(3)
C1 O1 P2 Rh1 -82.2(3)
C20 O2 P2 O3 -53.0(3)
C20 O2 P2 O1 47.0(3)
C20 O2 P2 Rh1 -177.9(2)
C39 C38 Rh1 P2 -107.4(3)
C37 C38 Rh1 P2 146.5(3)
C37 C38 Rh1 C39 -106.1(4)
C39 C38 Rh1 C35 65.9(3)
C37 C38 Rh1 C35 -40.2(3)
C39 C38 Rh1 C36 101.2(3)
C37 C38 Rh1 C36 -4.9(3)
C39 C38 Rh1 P1 163.5(3)
C37 C38 Rh1 P1 57.3(5)
O3 P2 Rh1 C38 -154.0(2)
O1 P2 Rh1 C38 89.1(2)
O2 P2 Rh1 C38 -34.3(2)
O3 P2 Rh1 C39 170.4(2)
O1 P2 Rh1 C39 53.6(2)
O2 P2 Rh1 C39 -69.8(2)
O3 P2 Rh1 C35 156.0(8)
O1 P2 Rh1 C35 39.2(9)
O2 P2 Rh1 C35 -84.2(8)
O3 P2 Rh1 C36 -97.5(2)
O1 P2 Rh1 C36 145.7(2)
O2 P2 Rh1 C36 22.2(3)
O3 P2 Rh1 P1 3.33(13)
O1 P2 Rh1 P1 -113.47(13)
O2 P2 Rh1 P1 123.07(12)
C40 C39 Rh1 C38 104.6(4)
C38 C39 Rh1 P2 80.5(3)
C40 C39 Rh1 P2 -174.9(3)
C38 C39 Rh1 C35 -101.8(3)
C40 C39 Rh1 C35 2.7(3)
C38 C39 Rh1 C36 -67.0(3)
C40 C39 Rh1 C36 37.6(3)
C38 C39 Rh1 P1 -155.9(4)
C40 C39 Rh1 P1 -51.3(7)
C36 C35 Rh1 C38 67.3(3)
C40 C35 Rh1 C38 -38.7(3)
C36 C35 Rh1 P2 118.5(8)
C40 C35 Rh1 P2 12.5(10)
C36 C35 Rh1 C39 103.3(3)
C40 C35 Rh1 C39 -2.7(3)
C40 C35 Rh1 C36 -106.0(4)
C36 C35 Rh1 P1 -89.6(3)
C40 C35 Rh1 P1 164.4(2)
C35 C36 Rh1 C38 -101.0(3)
C37 C36 Rh1 C38 4.9(3)
C35 C36 Rh1 P2 -165.6(2)
C37 C36 Rh1 P2 -59.7(4)
C35 C36 Rh1 C39 -65.0(3)
C37 C36 Rh1 C39 40.9(3)
C37 C36 Rh1 C35 105.9(4)
C35 C36 Rh1 P1 99.2(3)
C37 C36 Rh1 P1 -154.9(2)
C23 P1 Rh1 C38 -51.4(3)
C29 P1 Rh1 C38 -177.0(3)
C21 P1 Rh1 C38 69.6(3)
C23 P1 Rh1 P2 -143.76(15)
C29 P1 Rh1 P2 90.65(13)
C21 P1 Rh1 P2 -22.69(13)
C23 P1 Rh1 C39 89.9(5)
C29 P1 Rh1 C39 -35.7(5)
C21 P1 Rh1 C39 -149.0(5)
C23 P1 Rh1 C35 40.3(2)
C29 P1 Rh1 C35 -85.31(19)
C21 P1 Rh1 C35 161.34(18)
C23 P1 Rh1 C36 4.4(2)
C29 P1 Rh1 C36 -121.15(18)
C21 P1 Rh1 C36 125.51(18)
